data_7202205
loop_
_publ_author_name
'Smart, Paul'
'Espallargas, Guillermo M\'inguez'
'Brammer, Lee'

_publ_section_title
;
 Competition between coordination network and halogen bond network
 formation: towards halogen-bond functionalised network materials using
 copper-iodobenzoate units
;
_journal_issue 10
_journal_name_full CrystEngComm
_journal_page_first 1335
_journal_paper_doi 10.1039/b806765a
_journal_volume 10
_journal_year 2008
_chemical_formula_moiety 'C78 H60 Cu3 I6 N6 O12'
_chemical_formula_sum 'C78 H60 Cu3 I6 N6 O12'
_chemical_formula_weight 2225.34
_chemical_name_systematic
;
?
;
_space_group_IT_number 14
_symmetry_cell_setting monoclinic
_symmetry_space_group_name_Hall '-P 2ybc'
_symmetry_space_group_name_H-M 'P 1 21/c 1'
_atom_sites_solution_hydrogens geom
_atom_sites_solution_primary direct
_atom_sites_solution_secondary difmap
_audit_creation_method SHELXL-97
_cell_angle_alpha 90.00
_cell_angle_beta 105.5180(10)
_cell_angle_gamma 90.00
_cell_formula_units_Z 2
_cell_length_a 13.3056(7)
_cell_length_b 12.9652(7)
_cell_length_c 23.8435(13)
_cell_measurement_reflns_used 9085
_cell_measurement_temperature 100(2)
_cell_measurement_theta_max 57.032
_cell_measurement_theta_min 4.825
_cell_volume 3963.3(4)
_computing_structure_refinement 'SHELXL-97 (Sheldrick, 1997)'
_computing_structure_solution 'SHELXS-97 (Sheldrick, 1990)'
_diffrn_ambient_temperature 100(2)
_diffrn_measured_fraction_theta_full 0.987
_diffrn_measured_fraction_theta_max 0.987
_diffrn_measurement_device_type 'CCD area detector'
_diffrn_measurement_method 'phi and omega scans'
_diffrn_radiation_monochromator graphite
_diffrn_radiation_source 'fine-focus sealed tube'
_diffrn_radiation_type sYNCHROTRON
_diffrn_radiation_wavelength 0.67100
_diffrn_reflns_av_R_equivalents 0.0971
_diffrn_reflns_av_sigmaI/netI 0.0837
_diffrn_reflns_limit_h_max 18
_diffrn_reflns_limit_h_min -18
_diffrn_reflns_limit_k_max 18
_diffrn_reflns_limit_k_min -18
_diffrn_reflns_limit_l_max 33
_diffrn_reflns_limit_l_min -33
_diffrn_reflns_number 57068
_diffrn_reflns_theta_full 28.64
_diffrn_reflns_theta_max 28.64
_diffrn_reflns_theta_min 2.41
_exptl_absorpt_coefficient_mu 2.574
_exptl_absorpt_correction_T_max 0.9314
_exptl_absorpt_correction_T_min 0.7829
_exptl_absorpt_correction_type multi-scan
_exptl_absorpt_process_details SADABS
_exptl_crystal_colour PURPLE
_exptl_crystal_density_diffrn 1.865
_exptl_crystal_density_method 'not measured'
_exptl_crystal_description BLOCK
_exptl_crystal_F_000 2142
_exptl_crystal_size_max 0.10
_exptl_crystal_size_mid 0.03
_exptl_crystal_size_min 0.03
_refine_diff_density_max 2.045
_refine_diff_density_min -2.327
_refine_diff_density_rms 0.186
_refine_ls_extinction_method none
_refine_ls_goodness_of_fit_ref 1.021
_refine_ls_hydrogen_treatment constr
_refine_ls_matrix_type full
_refine_ls_number_parameters 508
_refine_ls_number_reflns 11952
_refine_ls_number_restraints 36
_refine_ls_restrained_S_all 1.032
_refine_ls_R_factor_all 0.0829
_refine_ls_R_factor_gt 0.0521
_refine_ls_shift/su_max 0.002
_refine_ls_shift/su_mean 0.000
_refine_ls_structure_factor_coef Fsqd
_refine_ls_weighting_details 'calc w=1/[\s^2^(Fo^2^)+(0.0545P)^2^+9.2458P] where P=(Fo^2^+2Fc^2^)/3'
_refine_ls_weighting_scheme calc
_refine_ls_wR_factor_gt 0.1263
_refine_ls_wR_factor_ref 0.1440
_reflns_number_gt 8387
_reflns_number_total 11952
_reflns_threshold_expression >2sigma(I)
_cod_data_source_file b806765a.txt
_cod_data_source_block 6
_cod_depositor_comments
;
The following automatic conversions were performed:
'_symmetry_cell_setting' value 'MONOCLINIC' changed to 'monoclinic'
according to '/home/saulius/struct/CIF-dictionaries/cif_core.dic'
dictionary named 'cif_core.dic' version 2.4.1 from
2010-06-29.

'_exptl_absorpt_correction_type' value 'MULTI-SCAN' changed
to 'multi-scan' according to
'/home/saulius/struct/CIF-dictionaries/cif_core.dic' dictionary named
'cif_core.dic' version 2.4.1 from 2010-06-29.

Automatic conversion script
Id: cif_fix_enum 1527 2010-12-29 10:47:43Z saulius 
;
_cod_original_sg_symbol_H-M P21/C
_cod_database_code 7202205

loop_
_symmetry_equiv_pos_as_xyz
'x, y, z'
'-x, y+1/2, -z+1/2'
'-x, -y, -z'
'x, -y-1/2, z-1/2'

loop_
_atom_site_label
_atom_site_type_symbol
_atom_site_fract_x
_atom_site_fract_y
_atom_site_fract_z
_atom_site_U_iso_or_equiv
_atom_site_adp_type
_atom_site_occupancy
_atom_site_symmetry_multiplicity
_atom_site_calc_flag
_atom_site_refinement_flags
_atom_site_disorder_assembly
_atom_site_disorder_group
Cu1 Cu 0.48979(4) 0.35806(4) 0.54734(2) 0.01615(12) Uani 1 1 d . . .
Cu2 Cu 1.0000 0.5000 1.0000 0.01874(17) Uani 1 2 d S . .
C1 C 0.4060(4) 0.3609(4) 0.3626(2) 0.0212(9) Uani 1 1 d . . .
C2 C 0.3410(4) 0.2750(4) 0.3515(2) 0.0217(9) Uani 1 1 d . . .
H2 H 0.3326 0.2330 0.3825 0.026 Uiso 1 1 calc R . .
C3 C 0.2883(4) 0.2514(4) 0.2942(2) 0.0249(10) Uani 1 1 d . . .
I3 I 0.18645(3) 0.12435(3) 0.278666(15) 0.02783(9) Uani 1 1 d . . .
C4 C 0.3011(4) 0.3103(4) 0.2485(2) 0.0281(11) Uani 1 1 d . . .
H4 H 0.2656 0.2930 0.2095 0.034 Uiso 1 1 calc R . .
C5 C 0.3668(5) 0.3954(4) 0.2605(2) 0.0301(11) Uani 1 1 d . . .
H5 H 0.3760 0.4370 0.2294 0.036 Uiso 1 1 calc R . .
C6 C 0.4190(4) 0.4203(4) 0.3174(2) 0.0261(10) Uani 1 1 d . . .
H6 H 0.4639 0.4786 0.3252 0.031 Uiso 1 1 calc R . .
C7 C 0.4613(4) 0.3907(4) 0.4249(2) 0.0202(9) Uani 1 1 d . . .
O8 O 0.4435(3) 0.3310(3) 0.46406(14) 0.0206(7) Uani 1 1 d . . .
O9 O 0.5168(3) 0.4687(3) 0.43382(15) 0.0245(7) Uani 1 1 d . . .
C11 C 0.5873(4) 0.2101(4) 0.7056(2) 0.0196(9) Uani 1 1 d . . .
C12 C 0.5875(4) 0.2833(4) 0.7479(2) 0.0206(9) Uani 1 1 d . . .
H12 H 0.5631 0.3512 0.7370 0.025 Uiso 1 1 calc R . .
C13 C 0.6232(4) 0.2575(4) 0.8061(2) 0.0223(9) Uani 1 1 d . . .
I13 I 0.62314(3) 0.37006(3) 0.869158(14) 0.02780(9) Uani 1 1 d . . .
C14 C 0.6601(5) 0.1599(4) 0.8232(2) 0.0320(12) Uani 1 1 d . . .
H14 H 0.6857 0.1432 0.8633 0.038 Uiso 1 1 calc R . .
C15 C 0.6590(5) 0.0864(5) 0.7805(3) 0.0356(13) Uani 1 1 d . . .
H15 H 0.6826 0.0184 0.7916 0.043 Uiso 1 1 calc R . .
C16 C 0.6236(4) 0.1115(4) 0.7217(2) 0.0275(11) Uani 1 1 d . . .
H16 H 0.6244 0.0612 0.6928 0.033 Uiso 1 1 calc R . .
C17 C 0.5521(3) 0.2388(4) 0.64242(19) 0.0181(8) Uani 1 1 d . . .
O18 O 0.5348(3) 0.3352(3) 0.63172(14) 0.0189(6) Uani 1 1 d . . .
O19 O 0.5414(3) 0.1724(3) 0.60410(15) 0.0251(7) Uani 1 1 d . . .
C21 C 0.9101(4) 0.3607(4) 0.8427(2) 0.0268(10) Uani 1 1 d . . .
C22 C 0.9446(4) 0.2660(5) 0.8272(3) 0.0337(12) Uani 1 1 d . . .
H22 H 0.9840 0.2207 0.8562 0.040 Uiso 1 1 calc R . .
C23 C 0.9204(5) 0.2390(5) 0.7689(3) 0.0394(14) Uani 1 1 d . . .
I23 I 0.98807(4) 0.10577(4) 0.74448(3) 0.06032(17) Uani 1 1 d . . .
C24 C 0.8571(5) 0.3018(6) 0.7264(3) 0.0467(17) Uani 1 1 d . . .
H24 H 0.8381 0.2810 0.6868 0.056 Uiso 1 1 calc R . .
C25 C 0.8228(5) 0.3930(5) 0.7423(3) 0.0377(13) Uani 1 1 d . . .
H25 H 0.7792 0.4358 0.7136 0.045 Uiso 1 1 calc R . .
C26 C 0.8506(4) 0.4247(5) 0.8003(2) 0.0315(12) Uani 1 1 d . . .
H26 H 0.8288 0.4901 0.8107 0.038 Uiso 1 1 calc R . .
C27 C 0.9404(4) 0.3920(4) 0.9054(2) 0.0261(10) Uani 1 1 d . . .
O28 O 0.9456(2) 0.4903(3) 0.91562(14) 0.0213(7) Uani 1 1 d . . .
O29 O 0.9615(3) 0.3264(3) 0.94425(17) 0.0317(8) Uani 1 1 d . . .
C11A C 0.1561(13) 0.3252(16) 0.4986(7) 0.021(2) Uiso 0.189(7) 1 d PGU . 1
H11A H 0.1043 0.2939 0.4680 0.025 Uiso 0.189(7) 1 calc PR . 1
C12A C 0.2599(15) 0.3245(18) 0.4973(8) 0.018(2) Uiso 0.189(7) 1 d PGU . 1
H12A H 0.2791 0.2928 0.4657 0.022 Uiso 0.189(7) 1 calc PR . 1
N13A N 0.3356(11) 0.3702(17) 0.5421(9) 0.0151(19) Uiso 0.189(7) 1 d PGU . 1
C14A C 0.3076(12) 0.4166(16) 0.5883(8) 0.021(2) Uiso 0.189(7) 1 d PGU . 1
H14A H 0.3593 0.4478 0.6189 0.026 Uiso 0.189(7) 1 calc PR . 1
C15A C 0.2038(14) 0.4173(16) 0.5896(8) 0.036(2) Uiso 0.189(7) 1 d PGU . 1
H15A H 0.1846 0.4490 0.6211 0.043 Uiso 0.189(7) 1 calc PR . 1
C16A C 0.1280(11) 0.3716(16) 0.5448(8) 0.019(2) Uiso 0.189(7) 1 d PGU . 1
C17A C 0.002(3) 0.393(3) 0.5338(16) 0.040(8) Uiso 0.189(7) 1 d P . 1
H17C H -0.0120 0.4625 0.5474 0.048 Uiso 0.189(7) 1 calc PR . 1
H17D H -0.0368 0.3842 0.4925 0.048 Uiso 0.189(7) 1 calc PR . 1
C18A C -0.022(3) 0.308(3) 0.5723(15) 0.036(7) Uiso 0.189(7) 1 d P . 1
H18C H 0.0150 0.3177 0.6139 0.043 Uiso 0.189(7) 1 calc PR . 1
H18D H -0.0062 0.2384 0.5595 0.043 Uiso 0.189(7) 1 calc PR . 1
C19A C -0.1453(15) 0.327(2) 0.5599(11) 0.039(8) Uiso 0.189(7) 1 d PG . 1
C20A C -0.1775(18) 0.390(2) 0.5987(10) 0.036(7) Uiso 0.189(7) 1 d PG . 1
H20A H -0.1273 0.4262 0.6281 0.043 Uiso 0.189(7) 1 calc PR . 1
C21A C -0.283(2) 0.402(2) 0.5944(12) 0.027(11) Uiso 0.189(7) 1 d PG . 1
H21A H -0.3052 0.4453 0.6209 0.032 Uiso 0.189(7) 1 calc PR . 1
N22A N -0.3567(15) 0.350(3) 0.5514(16) 0.018(13) Uiso 0.189(7) 1 d PG . 1
C23A C -0.3245(18) 0.286(3) 0.5125(13) 0.012(9) Uiso 0.189(7) 1 d PG . 1
H23A H -0.3747 0.2502 0.4831 0.015 Uiso 0.189(7) 1 calc PR . 1
C24A C -0.219(2) 0.2746(19) 0.5168(10) 0.030(9) Uiso 0.189(7) 1 d PG . 1
H24A H -0.1968 0.2311 0.4903 0.035 Uiso 0.189(7) 1 calc PR . 1
C11B C 0.1623(5) 0.3010(5) 0.5137(3) 0.0230(13) Uani 0.811(7) 1 d PU . 2
H11B H 0.1097 0.2744 0.4818 0.028 Uiso 0.811(7) 1 calc PR . 2
C12B C 0.2618(5) 0.3143(5) 0.5087(3) 0.0196(11) Uani 0.811(7) 1 d PU . 2
H12B H 0.2762 0.2961 0.4730 0.024 Uiso 0.811(7) 1 calc PR . 2
N13B N 0.3391(4) 0.3515(4) 0.5516(2) 0.0169(10) Uani 0.811(7) 1 d PU . 2
C14B C 0.3162(5) 0.3783(5) 0.6008(3) 0.0242(13) Uani 0.811(7) 1 d PU . 2
H14B H 0.3701 0.4062 0.6316 0.029 Uiso 0.811(7) 1 calc PR . 2
C15B C 0.2174(6) 0.3673(6) 0.6092(3) 0.0333(15) Uani 0.811(7) 1 d PU . 2
H15B H 0.2046 0.3878 0.6449 0.040 Uiso 0.811(7) 1 calc PR . 2
C16B C 0.1378(4) 0.3260(5) 0.5651(2) 0.0182(11) Uani 0.811(7) 1 d PU . 2
C17B C 0.0307(5) 0.3106(5) 0.5714(3) 0.0236(13) Uani 0.811(7) 1 d P . 2
H17A H 0.0321 0.3154 0.6130 0.028 Uiso 0.811(7) 1 calc PR . 2
H17B H 0.0061 0.2407 0.5575 0.028 Uiso 0.811(7) 1 calc PR . 2
C18B C -0.0455(5) 0.3913(5) 0.5365(3) 0.0277(15) Uani 0.811(7) 1 d P . 2
H18A H -0.0197 0.4609 0.5504 0.033 Uiso 0.811(7) 1 calc PR . 2
H18B H -0.0458 0.3863 0.4951 0.033 Uiso 0.811(7) 1 calc PR . 2
C19B C -0.1544(4) 0.3800(5) 0.5410(3) 0.0212(12) Uani 0.811(7) 1 d P . 2
C20B C -0.1925(4) 0.4361(5) 0.5803(3) 0.0223(12) Uani 0.811(7) 1 d P . 2
H20B H -0.1488 0.4838 0.6058 0.027 Uiso 0.811(7) 1 calc PR . 2
C21B C -0.2934(5) 0.4224(6) 0.5820(3) 0.0194(14) Uani 0.811(7) 1 d P . 2
H21B H -0.3170 0.4590 0.6105 0.023 Uiso 0.811(7) 1 calc PR . 2
N22B N -0.3604(5) 0.3606(9) 0.5458(5) 0.019(2) Uani 0.811(7) 1 d P . 2
C23B C -0.3229(6) 0.3053(9) 0.5085(4) 0.023(2) Uani 0.811(7) 1 d P . 2
H23B H -0.3692 0.2596 0.4828 0.027 Uiso 0.811(7) 1 calc PR . 2
C24B C -0.2230(5) 0.3105(6) 0.5053(3) 0.0223(13) Uani 0.811(7) 1 d P . 2
H24B H -0.1998 0.2674 0.4791 0.027 Uiso 0.811(7) 1 calc PR . 2
C1L C 0.6771(4) 0.5661(4) 0.9706(2) 0.0209(9) Uani 1 1 d . . .
H1L H 0.6275 0.6018 0.9408 0.025 Uiso 1 1 calc R . .
C2L C 0.7784(4) 0.5552(4) 0.9673(2) 0.0208(9) Uani 1 1 d . . .
H2L H 0.7962 0.5832 0.9344 0.025 Uiso 1 1 calc R . .
N3L N 0.8531(3) 0.5074(3) 1.00779(17) 0.0204(8) Uani 1 1 d . . .
C4L C 0.8251(4) 0.4669(4) 1.0534(2) 0.0265(11) Uani 1 1 d . . .
H4L H 0.8770 0.4331 1.0829 0.032 Uiso 1 1 calc R . .
C5L C 0.7251(4) 0.4718(4) 1.0597(2) 0.0253(10) Uani 1 1 d . . .
H5L H 0.7089 0.4398 1.0920 0.030 Uiso 1 1 calc R . .
C6L C 0.6476(3) 0.5242(3) 1.0180(2) 0.0177(8) Uani 1 1 d . . .
C7L C 0.5376(3) 0.5335(4) 1.0225(2) 0.0190(9) Uani 1 1 d . . .
H7L1 H 0.5152 0.6065 1.0168 0.023 Uiso 1 1 calc R . .
H7L2 H 0.5350 0.5126 1.0620 0.023 Uiso 1 1 calc R . .

loop_
_atom_site_aniso_label
_atom_site_aniso_U_11
_atom_site_aniso_U_22
_atom_site_aniso_U_33
_atom_site_aniso_U_23
_atom_site_aniso_U_13
_atom_site_aniso_U_12
Cu1 0.0125(2) 0.0208(3) 0.0153(2) -0.0011(2) 0.00413(19) -0.0005(2)
Cu2 0.0081(3) 0.0282(4) 0.0202(4) 0.0017(3) 0.0044(3) 0.0009(3)
C1 0.023(2) 0.022(2) 0.017(2) -0.0010(17) 0.0036(17) 0.0031(18)
C2 0.022(2) 0.024(2) 0.018(2) -0.0017(18) 0.0051(18) 0.0014(18)
C3 0.023(2) 0.023(2) 0.026(2) -0.003(2) 0.0033(19) 0.0013(19)
I3 0.02663(17) 0.02778(17) 0.02804(17) -0.00466(13) 0.00552(13) -0.00231(13)
C4 0.030(3) 0.031(3) 0.022(2) 0.001(2) 0.004(2) 0.002(2)
C5 0.037(3) 0.031(3) 0.023(2) 0.004(2) 0.008(2) 0.002(2)
C6 0.034(3) 0.026(3) 0.020(2) -0.0039(19) 0.010(2) -0.001(2)
C7 0.016(2) 0.022(2) 0.022(2) -0.0010(18) 0.0047(17) 0.0034(17)
O8 0.0160(16) 0.0290(18) 0.0161(15) 0.0001(13) 0.0031(12) -0.0019(13)
O9 0.0294(19) 0.0208(17) 0.0224(17) -0.0013(14) 0.0054(14) -0.0003(14)
C11 0.019(2) 0.021(2) 0.021(2) 0.0011(17) 0.0084(17) -0.0020(17)
C12 0.022(2) 0.020(2) 0.022(2) 0.0009(18) 0.0097(18) -0.0023(17)
C13 0.020(2) 0.028(2) 0.019(2) 0.0004(19) 0.0057(17) -0.0001(19)
I13 0.0382(2) 0.02958(18) 0.01742(15) -0.00191(12) 0.01053(13) -0.00435(14)
C14 0.045(3) 0.033(3) 0.019(2) 0.006(2) 0.010(2) 0.011(2)
C15 0.045(3) 0.031(3) 0.033(3) 0.009(2) 0.014(3) 0.017(3)
C16 0.039(3) 0.022(2) 0.024(2) 0.0014(19) 0.013(2) 0.006(2)
C17 0.0120(19) 0.025(2) 0.018(2) -0.0010(17) 0.0040(15) -0.0001(16)
O18 0.0212(17) 0.0202(16) 0.0157(15) -0.0006(12) 0.0059(12) 0.0008(13)
O19 0.0275(19) 0.0260(18) 0.0216(17) -0.0074(14) 0.0064(14) -0.0031(14)
C21 0.020(2) 0.031(3) 0.032(3) -0.003(2) 0.011(2) -0.003(2)
C22 0.023(3) 0.034(3) 0.046(3) -0.003(3) 0.012(2) -0.002(2)
C23 0.034(3) 0.036(3) 0.053(4) -0.018(3) 0.021(3) -0.007(2)
I23 0.0503(3) 0.0424(3) 0.0970(4) -0.0340(3) 0.0349(3) -0.0127(2)
C24 0.037(4) 0.062(4) 0.042(4) -0.020(3) 0.012(3) -0.017(3)
C25 0.031(3) 0.052(4) 0.028(3) -0.005(3) 0.004(2) -0.004(3)
C26 0.025(3) 0.038(3) 0.033(3) -0.005(2) 0.011(2) 0.003(2)
C27 0.012(2) 0.039(3) 0.028(2) 0.001(2) 0.0062(18) 0.0016(19)
O28 0.0141(15) 0.0298(18) 0.0201(16) 0.0028(14) 0.0046(12) 0.0006(13)
O29 0.0239(19) 0.037(2) 0.036(2) 0.0059(17) 0.0100(16) 0.0047(16)
C11B 0.021(2) 0.025(2) 0.025(2) 0.0084(19) 0.0091(19) 0.0048(18)
C12B 0.020(2) 0.022(2) 0.020(2) 0.0076(19) 0.0101(18) 0.0055(17)
N13B 0.0164(18) 0.019(2) 0.017(2) 0.0059(16) 0.0069(15) 0.0061(15)
C14B 0.021(2) 0.030(2) 0.026(2) 0.003(2) 0.0131(19) 0.0088(19)
C15B 0.035(2) 0.039(3) 0.035(2) 0.017(2) 0.026(2) 0.022(2)
C16B 0.017(2) 0.021(2) 0.020(2) 0.0127(18) 0.0100(17) 0.0084(17)
C17B 0.010(3) 0.032(3) 0.031(3) 0.004(3) 0.009(2) 0.000(2)
C18B 0.009(3) 0.032(3) 0.046(4) 0.011(3) 0.013(3) 0.000(2)
C19B 0.014(3) 0.021(3) 0.029(3) 0.009(2) 0.006(2) 0.003(2)
C20B 0.015(3) 0.022(3) 0.028(3) 0.001(2) 0.001(2) -0.002(2)
C21B 0.016(3) 0.024(3) 0.017(3) 0.001(3) 0.002(2) 0.003(2)
N22B 0.013(3) 0.022(3) 0.020(3) 0.002(3) 0.0039(18) -0.0007(19)
C23B 0.022(4) 0.022(4) 0.025(4) -0.005(3) 0.007(2) -0.003(3)
C24B 0.021(3) 0.024(3) 0.025(3) 0.001(3) 0.011(2) 0.000(2)
C1L 0.013(2) 0.022(2) 0.029(2) -0.0008(19) 0.0071(18) 0.0007(16)
C2L 0.018(2) 0.024(2) 0.022(2) 0.0017(18) 0.0072(18) 0.0011(17)
N3L 0.0114(17) 0.030(2) 0.0215(19) 0.0037(16) 0.0071(15) 0.0000(15)
C4L 0.013(2) 0.041(3) 0.027(2) 0.008(2) 0.0073(18) 0.006(2)
C5L 0.017(2) 0.033(3) 0.027(2) 0.010(2) 0.0082(19) 0.0005(19)
C6L 0.014(2) 0.017(2) 0.024(2) -0.0033(17) 0.0081(17) -0.0004(15)
C7L 0.011(2) 0.023(2) 0.026(2) 0.0016(18) 0.0100(17) -0.0008(16)

loop_
_atom_type_symbol
_atom_type_description
_atom_type_scat_dispersion_real
_atom_type_scat_dispersion_imag
_atom_type_scat_source
C C 0.0026 0.0014 'International Tables Vol C Tables 4.2.6.8 and 6.1.1.4'
H H 0.0000 0.0000 'International Tables Vol C Tables 4.2.6.8 and 6.1.1.4'
N N 0.0053 0.0029 'International Tables Vol C Tables 4.2.6.8 and 6.1.1.4'
O O 0.0095 0.0054 'International Tables Vol C Tables 4.2.6.8 and 6.1.1.4'
Cu Cu 0.3357 1.1466 'International Tables Vol C Tables 4.2.6.8 and 6.1.1.4'
I I -0.5356 1.6412 'International Tables Vol C Tables 4.2.6.8 and 6.1.1.4'

loop_
_geom_angle_atom_site_label_1
_geom_angle_atom_site_label_2
_geom_angle_atom_site_label_3
_geom_angle
_geom_angle_site_symmetry_1
_geom_angle_site_symmetry_3
_geom_angle_publ_flag
O8 Cu1 O18 160.92(14) . . ?
O8 Cu1 N22B 91.7(3) . 1_655 ?
O18 Cu1 N22B 89.4(3) . 1_655 ?
O8 Cu1 N22A 94(5) . 1_655 ?
O18 Cu1 N22A 85(6) . 1_655 ?
N22B Cu1 N22A 5(7) 1_655 1_655 ?
O8 Cu1 N13A 85.0(6) . . ?
O18 Cu1 N13A 95.8(6) . . ?
N22B Cu1 N13A 173.0(8) 1_655 . ?
N22A Cu1 N13A 178(7) 1_655 . ?
O8 Cu1 N13B 89.79(19) . . ?
O18 Cu1 N13B 88.70(18) . . ?
N22B Cu1 N13B 177.7(4) 1_655 . ?
N22A Cu1 N13B 172(7) 1_655 . ?
N13A Cu1 N13B 9.2(7) . . ?
O8 Cu1 O9 110.95(14) . 3_666 ?
O18 Cu1 O9 87.94(13) . 3_666 ?
N22B Cu1 O9 94.5(3) 1_655 3_666 ?
N22A Cu1 O9 98(6) 1_655 3_666 ?
N13A Cu1 O9 81.1(6) . 3_666 ?
N13B Cu1 O9 86.62(18) . 3_666 ?
O28 Cu2 O28 179.996(1) . 3_767 ?
O28 Cu2 N3L 90.20(15) . 3_767 ?
O28 Cu2 N3L 89.80(15) 3_767 3_767 ?
O28 Cu2 N3L 89.80(15) . . ?
O28 Cu2 N3L 90.20(15) 3_767 . ?
N3L Cu2 N3L 180.00(2) 3_767 . ?
C6 C1 C2 120.1(4) . . ?
C6 C1 C7 119.6(4) . . ?
C2 C1 C7 120.3(4) . . ?
C1 C2 C3 119.2(5) . . ?
C1 C2 H2 120.4 . . ?
C3 C2 H2 120.4 . . ?
C4 C3 C2 121.1(5) . . ?
C4 C3 I3 120.3(4) . . ?
C2 C3 I3 118.5(4) . . ?
C3 C4 C5 118.8(5) . . ?
C3 C4 H4 120.6 . . ?
C5 C4 H4 120.6 . . ?
C4 C5 C6 120.5(5) . . ?
C4 C5 H5 119.7 . . ?
C6 C5 H5 119.7 . . ?
C1 C6 C5 120.2(5) . . ?
C1 C6 H6 119.9 . . ?
C5 C6 H6 119.9 . . ?
O9 C7 O8 125.9(4) . . ?
O9 C7 C1 119.2(4) . . ?
O8 C7 C1 115.0(4) . . ?
C7 O8 Cu1 124.3(3) . . ?
C7 O9 Cu1 141.3(3) . 3_666 ?
C16 C11 C12 119.8(5) . . ?
C16 C11 C17 120.0(4) . . ?
C12 C11 C17 120.1(4) . . ?
C13 C12 C11 119.9(5) . . ?
C13 C12 H12 120.0 . . ?
C11 C12 H12 120.0 . . ?
C14 C13 C12 121.3(5) . . ?
C14 C13 I13 119.7(4) . . ?
C12 C13 I13 119.0(4) . . ?
C13 C14 C15 118.6(5) . . ?
C13 C14 H14 120.7 . . ?
C15 C14 H14 120.7 . . ?
C14 C15 C16 120.8(5) . . ?
C14 C15 H15 119.6 . . ?
C16 C15 H15 119.6 . . ?
C11 C16 C15 119.6(5) . . ?
C11 C16 H16 120.2 . . ?
C15 C16 H16 120.2 . . ?
O19 C17 O18 123.5(4) . . ?
O19 C17 C11 120.9(4) . . ?
O18 C17 C11 115.6(4) . . ?
C17 O18 Cu1 109.9(3) . . ?
C26 C21 C22 119.9(5) . . ?
C26 C21 C27 121.1(5) . . ?
C22 C21 C27 118.9(5) . . ?
C23 C22 C21 118.9(6) . . ?
C23 C22 H22 120.6 . . ?
C21 C22 H22 120.6 . . ?
C22 C23 C24 121.0(6) . . ?
C22 C23 I23 118.9(5) . . ?
C24 C23 I23 119.9(5) . . ?
C25 C24 C23 119.3(6) . . ?
C25 C24 H24 120.4 . . ?
C23 C24 H24 120.4 . . ?
C24 C25 C26 120.9(6) . . ?
C24 C25 H25 119.6 . . ?
C26 C25 H25 119.6 . . ?
C21 C26 C25 119.8(6) . . ?
C21 C26 H26 120.1 . . ?
C25 C26 H26 120.1 . . ?
O29 C27 O28 123.2(5) . . ?
O29 C27 C21 120.6(5) . . ?
O28 C27 C21 116.2(5) . . ?
C27 O28 Cu2 104.1(3) . . ?
C12A C11A C16A 120.0 . . ?
C12A C11A H11A 120.0 . . ?
C16A C11A H11A 120.0 . . ?
C11A C12A N13A 120.0 . . ?
C11A C12A H12A 120.0 . . ?
N13A C12A H12A 120.0 . . ?
C14A N13A C12A 120.0 . . ?
C14A N13A Cu1 117.8(10) . . ?
C12A N13A Cu1 121.9(10) . . ?
N13A C14A C15A 120.0 . . ?
N13A C14A H14A 120.0 . . ?
C15A C14A H14A 120.0 . . ?
C16A C15A C14A 120.0 . . ?
C16A C15A H15A 120.0 . . ?
C14A C15A H15A 120.0 . . ?
C15A C16A C11A 120.0 . . ?
C15A C16A C17A 123.1(17) . . ?
C11A C16A C17A 115.2(17) . . ?
C18A C17A C16A 99(3) . . ?
C18A C17A H17C 112.0 . . ?
C16A C17A H17C 112.0 . . ?
C18A C17A H17D 112.0 . . ?
C16A C17A H17D 112.0 . . ?
H17C C17A H17D 109.7 . . ?
C17A C18A C19A 98(3) . . ?
C17A C18A H18C 112.1 . . ?
C19A C18A H18C 112.1 . . ?
C17A C18A H18D 112.1 . . ?
C19A C18A H18D 112.1 . . ?
H18C C18A H18D 109.7 . . ?
C20A C19A C24A 120.0 . . ?
C20A C19A C18A 116.8(19) . . ?
C24A C19A C18A 122.9(19) . . ?
C19A C20A C21A 120.0 . . ?
C19A C20A H20A 120.0 . . ?
C21A C20A H20A 120.0 . . ?
C20A C21A N22A 120.0 . . ?
C20A C21A H21A 120.0 . . ?
N22A C21A H21A 120.0 . . ?
C23A N22A C21A 120.0 . . ?
C23A N22A Cu1 119.2(17) . 1_455 ?
C21A N22A Cu1 120.7(16) . 1_455 ?
N22A C23A C24A 120.0 . . ?
N22A C23A H23A 120.0 . . ?
C24A C23A H23A 120.0 . . ?
C23A C24A C19A 120.0 . . ?
C23A C24A H24A 120.0 . . ?
C19A C24A H24A 120.0 . . ?
C12B C11B C16B 120.6(6) . . ?
C12B C11B H11B 119.7 . . ?
C16B C11B H11B 119.7 . . ?
N13B C12B C11B 122.9(6) . . ?
N13B C12B H12B 118.6 . . ?
C11B C12B H12B 118.6 . . ?
C12B N13B C14B 117.3(5) . . ?
C12B N13B Cu1 123.0(4) . . ?
C14B N13B Cu1 119.5(4) . . ?
N13B C14B C15B 123.1(6) . . ?
N13B C14B H14B 118.4 . . ?
C15B C14B H14B 118.4 . . ?
C16B C15B C14B 119.5(6) . . ?
C16B C15B H15B 120.2 . . ?
C14B C15B H15B 120.2 . . ?
C15B C16B C11B 116.5(5) . . ?
C15B C16B C17B 122.4(5) . . ?
C11B C16B C17B 121.0(6) . . ?
C16B C17B C18B 111.5(5) . . ?
C16B C17B H17A 109.3 . . ?
C18B C17B H17A 109.3 . . ?
C16B C17B H17B 109.3 . . ?
C18B C17B H17B 109.3 . . ?
H17A C17B H17B 108.0 . . ?
C19B C18B C17B 114.1(5) . . ?
C19B C18B H18A 108.7 . . ?
C17B C18B H18A 108.7 . . ?
C19B C18B H18B 108.7 . . ?
C17B C18B H18B 108.7 . . ?
H18A C18B H18B 107.6 . . ?
C20B C19B C24B 116.9(5) . . ?
C20B C19B C18B 122.5(6) . . ?
C24B C19B C18B 120.6(6) . . ?
C21B C20B C19B 119.5(6) . . ?
C21B C20B H20B 120.2 . . ?
C19B C20B H20B 120.2 . . ?
N22B C21B C20B 123.6(6) . . ?
N22B C21B H21B 118.2 . . ?
C20B C21B H21B 118.2 . . ?
C21B N22B C23B 116.7(5) . . ?
C21B N22B Cu1 119.7(5) . 1_455 ?
C23B N22B Cu1 123.6(6) . 1_455 ?
N22B C23B C24B 123.9(7) . . ?
N22B C23B H23B 118.1 . . ?
C24B C23B H23B 118.1 . . ?
C23B C24B C19B 119.2(6) . . ?
C23B C24B H24B 120.4 . . ?
C19B C24B H24B 120.4 . . ?
C2L C1L C6L 119.7(4) . . ?
C2L C1L H1L 120.1 . . ?
C6L C1L H1L 120.1 . . ?
N3L C2L C1L 123.7(4) . . ?
N3L C2L H2L 118.2 . . ?
C1L C2L H2L 118.2 . . ?
C2L N3L C4L 116.8(4) . . ?
C2L N3L Cu2 120.4(3) . . ?
C4L N3L Cu2 122.8(3) . . ?
N3L C4L C5L 123.6(5) . . ?
N3L C4L H4L 118.2 . . ?
C5L C4L H4L 118.2 . . ?
C4L C5L C6L 119.6(5) . . ?
C4L C5L H5L 120.2 . . ?
C6L C5L H5L 120.2 . . ?
C5L C6L C1L 116.6(4) . . ?
C5L C6L C7L 122.4(4) . . ?
C1L C6L C7L 121.0(4) . . ?
C6L C7L C7L 111.9(5) . 3_667 ?
C6L C7L H7L1 109.2 . . ?
C7L C7L H7L1 109.2 3_667 . ?
C6L C7L H7L2 109.2 . . ?
C7L C7L H7L2 109.2 3_667 . ?
H7L1 C7L H7L2 107.9 . . ?

loop_
_geom_bond_atom_site_label_1
_geom_bond_atom_site_label_2
_geom_bond_distance
_geom_bond_site_symmetry_2
_geom_bond_publ_flag
Cu1 O8 1.947(3) . ?
Cu1 O18 1.962(3) . ?
Cu1 N22B 2.004(6) 1_655 ?
Cu1 N22A 2.02(3) 1_655 ?
Cu1 N13A 2.027(14) . ?
Cu1 N13B 2.037(5) . ?
Cu1 O9 2.297(3) 3_666 ?
Cu2 O28 1.952(3) . ?
Cu2 O28 1.952(3) 3_767 ?
Cu2 N3L 2.014(4) 3_767 ?
Cu2 N3L 2.014(4) . ?
C1 C6 1.373(7) . ?
C1 C2 1.391(7) . ?
C1 C7 1.520(7) . ?
C2 C3 1.391(7) . ?
C2 H2 0.9500 . ?
C3 C4 1.379(7) . ?
C3 I3 2.102(5) . ?
C4 C5 1.389(8) . ?
C4 H4 0.9500 . ?
C5 C6 1.388(7) . ?
C5 H5 0.9500 . ?
C6 H6 0.9500 . ?
C7 O9 1.237(6) . ?
C7 O8 1.283(6) . ?
O9 Cu1 2.297(3) 3_666 ?
C11 C16 1.385(7) . ?
C11 C12 1.386(7) . ?
C11 C17 1.499(6) . ?
C12 C13 1.381(7) . ?
C12 H12 0.9500 . ?
C13 C14 1.379(7) . ?
C13 I13 2.096(5) . ?
C14 C15 1.391(8) . ?
C14 H14 0.9500 . ?
C15 C16 1.393(8) . ?
C15 H15 0.9500 . ?
C16 H16 0.9500 . ?
C17 O19 1.235(6) . ?
C17 O18 1.285(6) . ?
C21 C26 1.381(8) . ?
C21 C22 1.395(8) . ?
C21 C27 1.496(8) . ?
C22 C23 1.385(9) . ?
C22 H22 0.9500 . ?
C23 C24 1.394(10) . ?
C23 I23 2.102(6) . ?
C24 C25 1.357(10) . ?
C24 H24 0.9500 . ?
C25 C26 1.394(8) . ?
C25 H25 0.9500 . ?
C26 H26 0.9500 . ?
C27 O29 1.234(7) . ?
C27 O28 1.296(6) . ?
C11A C12A 1.3900 . ?
C11A C16A 1.3900 . ?
C11A H11A 0.9500 . ?
C12A N13A 1.3900 . ?
C12A H12A 0.9500 . ?
N13A C14A 1.3900 . ?
C14A C15A 1.3900 . ?
C14A H14A 0.9500 . ?
C15A C16A 1.3900 . ?
C15A H15A 0.9500 . ?
C16A C17A 1.65(4) . ?
C17A C18A 1.53(5) . ?
C17A H17C 0.9900 . ?
C17A H17D 0.9900 . ?
C18A C19A 1.60(4) . ?
C18A H18C 0.9900 . ?
C18A H18D 0.9900 . ?
C19A C20A 1.3900 . ?
C19A C24A 1.3900 . ?
C20A C21A 1.3900 . ?
C20A H20A 0.9500 . ?
C21A N22A 1.3900 . ?
C21A H21A 0.9500 . ?
N22A C23A 1.3900 . ?
N22A Cu1 2.023(18) 1_455 ?
C23A C24A 1.3900 . ?
C23A H23A 0.9500 . ?
C24A H24A 0.9500 . ?
C11B C12B 1.372(8) . ?
C11B C16B 1.388(8) . ?
C11B H11B 0.9500 . ?
C12B N13B 1.332(8) . ?
C12B H12B 0.9500 . ?
N13B C14B 1.336(7) . ?
C14B C15B 1.388(9) . ?
C14B H14B 0.9500 . ?
C15B C16B 1.385(10) . ?
C15B H15B 0.9500 . ?
C16B C17B 1.484(8) . ?
C17B C18B 1.537(9) . ?
C17B H17A 0.9900 . ?
C17B H17B 0.9900 . ?
C18B C19B 1.489(8) . ?
C18B H18A 0.9900 . ?
C18B H18B 0.9900 . ?
C19B C20B 1.384(9) . ?
C19B C24B 1.399(9) . ?
C20B C21B 1.365(8) . ?
C20B H20B 0.9500 . ?
C21B N22B 1.330(8) . ?
C21B H21B 0.9500 . ?
N22B C23B 1.338(8) . ?
N22B Cu1 2.004(6) 1_455 ?
C23B C24B 1.354(9) . ?
C23B H23B 0.9500 . ?
C24B H24B 0.9500 . ?
C1L C2L 1.379(6) . ?
C1L C6L 1.402(7) . ?
C1L H1L 0.9500 . ?
C2L N3L 1.339(6) . ?
C2L H2L 0.9500 . ?
N3L C4L 1.347(6) . ?
C4L C5L 1.379(7) . ?
C4L H4L 0.9500 . ?
C5L C6L 1.402(7) . ?
C5L H5L 0.9500 . ?
C6L C7L 1.500(6) . ?
C7L C7L 1.528(9) 3_667 ?
C7L H7L1 0.9900 . ?
C7L H7L2 0.9900 . ?

loop_
_geom_torsion_atom_site_label_1
_geom_torsion_atom_site_label_2
_geom_torsion_atom_site_label_3
_geom_torsion_atom_site_label_4
_geom_torsion
_geom_torsion_site_symmetry_1
_geom_torsion_site_symmetry_2
_geom_torsion_site_symmetry_3
_geom_torsion_site_symmetry_4
_geom_torsion_publ_flag
C6 C1 C2 C3 -1.1(7) . . . . ?
C7 C1 C2 C3 177.8(4) . . . . ?
C1 C2 C3 C4 1.3(7) . . . . ?
C1 C2 C3 I3 -177.9(4) . . . . ?
C2 C3 C4 C5 -0.9(8) . . . . ?
I3 C3 C4 C5 178.2(4) . . . . ?
C3 C4 C5 C6 0.4(8) . . . . ?
C2 C1 C6 C5 0.5(8) . . . . ?
C7 C1 C6 C5 -178.3(5) . . . . ?
C4 C5 C6 C1 -0.1(8) . . . . ?
C6 C1 C7 O9 0.5(7) . . . . ?
C2 C1 C7 O9 -178.4(4) . . . . ?
C6 C1 C7 O8 179.4(4) . . . . ?
C2 C1 C7 O8 0.6(6) . . . . ?
O9 C7 O8 Cu1 6.4(7) . . . . ?
C1 C7 O8 Cu1 -172.5(3) . . . . ?
O18 Cu1 O8 C7 -152.5(4) . . . . ?
N22B Cu1 O8 C7 -59.6(5) 1_655 . . . ?
N22A Cu1 O8 C7 -64(7) 1_655 . . . ?
N13A Cu1 O8 C7 114.3(7) . . . . ?
N13B Cu1 O8 C7 122.1(4) . . . . ?
O9 Cu1 O8 C7 35.8(4) 3_666 . . . ?
O8 C7 O9 Cu1 -86.1(6) . . . 3_666 ?
C1 C7 O9 Cu1 92.7(6) . . . 3_666 ?
C16 C11 C12 C13 -0.4(7) . . . . ?
C17 C11 C12 C13 -177.9(4) . . . . ?
C11 C12 C13 C14 0.7(8) . . . . ?
C11 C12 C13 I13 179.7(3) . . . . ?
C12 C13 C14 C15 -1.2(9) . . . . ?
I13 C13 C14 C15 179.8(5) . . . . ?
C13 C14 C15 C16 1.4(9) . . . . ?
C12 C11 C16 C15 0.7(8) . . . . ?
C17 C11 C16 C15 178.2(5) . . . . ?
C14 C15 C16 C11 -1.2(9) . . . . ?
C16 C11 C17 O19 9.9(7) . . . . ?
C12 C11 C17 O19 -172.7(4) . . . . ?
C16 C11 C17 O18 -169.8(5) . . . . ?
C12 C11 C17 O18 7.6(6) . . . . ?
O19 C17 O18 Cu1 0.3(6) . . . . ?
C11 C17 O18 Cu1 179.9(3) . . . . ?
O8 Cu1 O18 C17 9.5(6) . . . . ?
N22B Cu1 O18 C17 -83.7(4) 1_655 . . . ?
N22A Cu1 O18 C17 -80(6) 1_655 . . . ?
N13A Cu1 O18 C17 100.9(7) . . . . ?
N13B Cu1 O18 C17 95.1(3) . . . . ?
O9 Cu1 O18 C17 -178.2(3) 3_666 . . . ?
C26 C21 C22 C23 1.6(8) . . . . ?
C27 C21 C22 C23 -177.2(5) . . . . ?
C21 C22 C23 C24 -4.1(9) . . . . ?
C21 C22 C23 I23 172.2(4) . . . . ?
C22 C23 C24 C25 3.1(10) . . . . ?
I23 C23 C24 C25 -173.2(5) . . . . ?
C23 C24 C25 C26 0.4(10) . . . . ?
C22 C21 C26 C25 1.8(8) . . . . ?
C27 C21 C26 C25 -179.4(5) . . . . ?
C24 C25 C26 C21 -2.9(9) . . . . ?
C26 C21 C27 O29 155.7(5) . . . . ?
C22 C21 C27 O29 -25.6(7) . . . . ?
C26 C21 C27 O28 -26.1(7) . . . . ?
C22 C21 C27 O28 152.6(5) . . . . ?
O29 C27 O28 Cu2 3.7(6) . . . . ?
C21 C27 O28 Cu2 -174.5(3) . . . . ?
N3L Cu2 O28 C27 86.4(3) 3_767 . . . ?
N3L Cu2 O28 C27 -93.6(3) . . . . ?
C16A C11A C12A N13A 0.0 . . . . ?
C11A C12A N13A C14A 0.0 . . . . ?
C11A C12A N13A Cu1 173.1(15) . . . . ?
O8 Cu1 N13A C14A -164.1(12) . . . . ?
O18 Cu1 N13A C14A 35.0(12) . . . . ?
N13B Cu1 N13A C14A 75(4) . . . . ?
O9 Cu1 N13A C14A -52.0(11) 3_666 . . . ?
O8 Cu1 N13A C12A 22.6(10) . . . . ?
O18 Cu1 N13A C12A -138.2(10) . . . . ?
N13B Cu1 N13A C12A -99(4) . . . . ?
O9 Cu1 N13A C12A 134.8(11) 3_666 . . . ?
C12A N13A C14A C15A 0.0 . . . . ?
Cu1 N13A C14A C15A -173.4(15) . . . . ?
N13A C14A C15A C16A 0.0 . . . . ?
C14A C15A C16A C11A 0.0 . . . . ?
C14A C15A C16A C17A -164(2) . . . . ?
C12A C11A C16A C15A 0.0 . . . . ?
C12A C11A C16A C17A 165(2) . . . . ?
C15A C16A C17A C18A -89(3) . . . . ?
C11A C16A C17A C18A 106(2) . . . . ?
C16A C17A C18A C19A -178(2) . . . . ?
C17A C18A C19A C20A -94(3) . . . . ?
C17A C18A C19A C24A 94(3) . . . . ?
C24A C19A C20A C21A 0.0 . . . . ?
C18A C19A C20A C21A -173(3) . . . . ?
C19A C20A C21A N22A 0.0 . . . . ?
C20A C21A N22A C23A 0.0 . . . . ?
C20A C21A N22A Cu1 176(3) . . . 1_455 ?
C21A N22A C23A C24A 0.0 . . . . ?
Cu1 N22A C23A C24A -176(3) 1_455 . . . ?
N22A C23A C24A C19A 0.0 . . . . ?
C20A C19A C24A C23A 0.0 . . . . ?
C18A C19A C24A C23A 173(3) . . . . ?
C16B C11B C12B N13B -0.3(10) . . . . ?
C11B C12B N13B C14B -1.2(9) . . . . ?
C11B C12B N13B Cu1 173.7(5) . . . . ?
O8 Cu1 N13B C12B 13.6(5) . . . . ?
O18 Cu1 N13B C12B -147.4(5) . . . . ?
N13A Cu1 N13B C12B 72(4) . . . . ?
O9 Cu1 N13B C12B 124.6(5) 3_666 . . . ?
O8 Cu1 N13B C14B -171.6(5) . . . . ?
O18 Cu1 N13B C14B 27.4(5) . . . . ?
N13A Cu1 N13B C14B -113(4) . . . . ?
O9 Cu1 N13B C14B -60.6(5) 3_666 . . . ?
C12B N13B C14B C15B 1.1(9) . . . . ?
Cu1 N13B C14B C15B -174.0(5) . . . . ?
N13B C14B C15B C16B 0.5(10) . . . . ?
C14B C15B C16B C11B -2.0(9) . . . . ?
C14B C15B C16B C17B 179.1(6) . . . . ?
C12B C11B C16B C15B 1.9(9) . . . . ?
C12B C11B C16B C17B -179.1(6) . . . . ?
C15B C16B C17B C18B 105.6(7) . . . . ?
C11B C16B C17B C18B -73.3(8) . . . . ?
C16B C17B C18B C19B -179.9(6) . . . . ?
C17B C18B C19B C20B 96.1(7) . . . . ?
C17B C18B C19B C24B -83.5(8) . . . . ?
C24B C19B C20B C21B -0.7(9) . . . . ?
C18B C19B C20B C21B 179.7(7) . . . . ?
C19B C20B C21B N22B -3.2(14) . . . . ?
C20B C21B N22B C23B 4.1(16) . . . . ?
C20B C21B N22B Cu1 -173.7(7) . . . 1_455 ?
C21B N22B C23B C24B -1.2(17) . . . . ?
Cu1 N22B C23B C24B 176.6(10) 1_455 . . . ?
N22B C23B C24B C19B -2.5(16) . . . . ?
C20B C19B C24B C23B 3.4(11) . . . . ?
C18B C19B C24B C23B -177.0(8) . . . . ?
C6L C1L C2L N3L -1.1(8) . . . . ?
C1L C2L N3L C4L 1.1(7) . . . . ?
C1L C2L N3L Cu2 -177.9(4) . . . . ?
O28 Cu2 N3L C2L -34.4(4) . . . . ?
O28 Cu2 N3L C2L 145.6(4) 3_767 . . . ?
O28 Cu2 N3L C4L 146.7(4) . . . . ?
O28 Cu2 N3L C4L -33.3(4) 3_767 . . . ?
C2L N3L C4L C5L 0.6(8) . . . . ?
Cu2 N3L C4L C5L 179.6(4) . . . . ?
N3L C4L C5L C6L -2.3(9) . . . . ?
C4L C5L C6L C1L 2.2(7) . . . . ?
C4L C5L C6L C7L -179.3(5) . . . . ?
C2L C1L C6L C5L -0.7(7) . . . . ?
C2L C1L C6L C7L -179.2(4) . . . . ?
C5L C6L C7L C7L -108.0(6) . . . 3_667 ?
C1L C6L C7L C7L 70.4(7) . . . 3_667 ?
